data_4037013
loop_
_publ_author_name
'Chourasiya, Sumit S.'
'Kathuria, Deepika'
'Nikam, Sampada S.'
'Ramakrishnan, Ashok'
'Khullar, Sadhika'
'Mandal, Sanjay K.'
'Chakraborti, Asit K.'
'Bharatam, Prasad V.'

_publ_section_title
;
 Azine-Hydrazone Tautomerism of Guanylhydrazones: Evidence for the
 Preference Toward the Azine Tautomer.
;
_journal_issue 17
_journal_name_full 'The Journal of organic chemistry'
_journal_page_first 7574
_journal_page_last 7583
_journal_paper_doi 10.1021/acs.joc.6b01258
_journal_volume 81
_journal_year 2016
_chemical_formula_moiety 'C19 H23 N4 O3, Cl'
_chemical_formula_sum 'C19 H23 Cl N4 O3'
_chemical_formula_weight 390.86
_space_group_crystal_system orthorhombic
_space_group_IT_number 19
_space_group_name_Hall 'P 2ac 2ab'
_space_group_name_H-M_alt 'P 21 21 21'
_atom_sites_solution_hydrogens geom
_atom_sites_solution_primary direct
_atom_sites_solution_secondary difmap
_cell_angle_alpha 90
_cell_angle_beta 90
_cell_angle_gamma 90
_cell_formula_units_Z 4
_cell_length_a 7.4460(13)
_cell_length_b 11.786(2)
_cell_length_c 21.591(4)
_cell_measurement_reflns_used 6847
_cell_measurement_temperature 296.(2)
_cell_measurement_theta_max 23.3389
_cell_measurement_theta_min 2.5586
_cell_volume 1894.8(6)
_computing_cell_refinement 'SAINT V8.27B (Bruker AXS Inc., 2012)'
_computing_data_collection 'APEX2 (Bruker)'
_computing_data_reduction 'SAINT V8.27B (Bruker AXS Inc., 2012)'
_computing_molecular_graphics 'SHELXTL (Bruker AXS)'
_computing_publication_material 'SHELXTL (Bruker AXS)'
_computing_structure_refinement 'SHELXL-97 (Sheldrick, 2008)'
_computing_structure_solution 'SHELXS-97 (Sheldrick, 2008)'
_diffrn_ambient_temperature 296.(2)
_diffrn_detector_area_resol_mean 8.3333
_diffrn_measured_fraction_theta_full 0.994
_diffrn_measured_fraction_theta_max 0.994
_diffrn_measurement_device_type 'Bruker Kappa APEX II'
_diffrn_measurement_method 'phi and omega scans'
_diffrn_radiation_monochromator graphite
_diffrn_radiation_type 'Mo K\a'
_diffrn_radiation_wavelength 0.71073
_diffrn_reflns_av_R_equivalents 0.0493
_diffrn_reflns_av_sigmaI/netI 0.0299
_diffrn_reflns_limit_h_max 8
_diffrn_reflns_limit_h_min -8
_diffrn_reflns_limit_k_max 14
_diffrn_reflns_limit_k_min -14
_diffrn_reflns_limit_l_max 25
_diffrn_reflns_limit_l_min -22
_diffrn_reflns_number 19415
_diffrn_reflns_theta_full 25.17
_diffrn_reflns_theta_max 25.17
_diffrn_reflns_theta_min 1.89
_diffrn_source 'sealed tube'
_diffrn_source_type 'fine focus'
_exptl_absorpt_coefficient_mu 0.229
_exptl_absorpt_correction_T_max 0.7452
_exptl_absorpt_correction_T_min 0.6612
_exptl_absorpt_correction_type multi-scan
_exptl_absorpt_process_details 'SADABS V2012/1 (Bruker AXS Inc.)'
_exptl_crystal_colour colorless
_exptl_crystal_density_diffrn 1.370
_exptl_crystal_density_method 'not measured'
_exptl_crystal_description rectangle
_exptl_crystal_F_000 824
_exptl_crystal_size_max 0.25
_exptl_crystal_size_mid 0.20
_exptl_crystal_size_min 0.16
_refine_diff_density_max 0.163
_refine_diff_density_min -0.254
_refine_ls_abs_structure_details 'Flack H D (1983), Acta Cryst. A39, 876-881'
_refine_ls_abs_structure_Flack -0.01(8)
_refine_ls_extinction_method none
_refine_ls_goodness_of_fit_ref 1.041
_refine_ls_hydrogen_treatment mixed
_refine_ls_matrix_type full
_refine_ls_number_parameters 247
_refine_ls_number_reflns 3393
_refine_ls_number_restraints 0
_refine_ls_restrained_S_all 1.041
_refine_ls_R_factor_all 0.0417
_refine_ls_R_factor_gt 0.0370
_refine_ls_shift/su_max 0.001
_refine_ls_shift/su_mean 0.000
_refine_ls_structure_factor_coef Fsqd
_refine_ls_weighting_details 'calc w=1/[\s^2^(Fo^2^)+(0.0695P)^2^+0.0000P] where P=(Fo^2^+2Fc^2^)/3'
_refine_ls_weighting_scheme calc
_refine_ls_wR_factor_gt 0.0981
_refine_ls_wR_factor_ref 0.1016
_reflns_number_gt 3053
_reflns_number_total 3393
_reflns_threshold_expression >2sigma(I)
_cod_data_source_file jo6b01258_si_002.cif
_cod_data_source_block 14.HCl
_cod_database_code 4037013

loop_
_space_group_symop_operation_xyz
'x, y, z'
'x+1/2, -y+1/2, -z'
'-x, y+1/2, -z+1/2'
'-x+1/2, -y, z+1/2'

loop_
_atom_site_type_symbol
_atom_site_label
_atom_site_fract_x
_atom_site_fract_y
_atom_site_fract_z
_atom_site_U_iso_or_equiv
_atom_site_adp_type
_atom_site_calc_flag
_atom_site_refinement_flags
_atom_site_occupancy
Cl Cl1 0.00267(8) 0.99574(4) 0.19891(2) 0.06042(19) Uani d . 1
O O1 0.7691(2) -0.10844(13) 0.89689(6) 0.0548(4) Uani d . 1
O O2 0.7687(3) -0.28242(13) 1.13334(7) 0.0658(5) Uani d . 1
O O3 1.0297(2) 0.41884(15) 0.78992(6) 0.0633(4) Uani d . 1
N N1 1.0643(3) 0.25420(16) 1.23157(8) 0.0640(6) Uani d . 1
H H1A 1.0806 0.2971 1.2633 0.077 Uiso calc R 1
H H1B 1.0441 0.1829 1.2365 0.077 Uiso calc R 1
N N4 1.1011(3) 0.40577(16) 1.16740(8) 0.0589(5) Uani d . 1
H H4B 1.1175 0.4493 1.1989 0.071 Uiso calc R 1
H H4A 1.1049 0.4335 1.1306 0.071 Uiso calc R 1
N N3 1.0468(2) 0.27578(14) 1.06923(6) 0.0387(4) Uani d . 1
N N2 1.0453(2) 0.22979(14) 1.12781(6) 0.0425(4) Uani d . 1
H H3A 1.0284 0.1583 1.1332 0.051 Uiso calc R 1
C C1 1.0705(3) 0.29763(16) 1.17553(8) 0.0433(5) Uani d . 1
C C4 1.0072(2) 0.20985(15) 1.02375(8) 0.0352(4) Uani d . 1
C C15 1.0061(2) 0.26461(15) 0.96252(7) 0.0357(4) Uani d . 1
C C16 0.9538(2) 0.37632(17) 0.95561(8) 0.0418(5) Uani d . 1
H H12 0.914 0.416 0.9902 0.05 Uiso calc R 1
C C17 0.9584(3) 0.43099(17) 0.89916(9) 0.0473(5) Uani d . 1
H H13 0.9207 0.506 0.8959 0.057 Uiso calc R 1
C C18 1.0192(3) 0.37372(18) 0.84752(8) 0.0461(5) Uani d . 1
C C19 1.0742(3) 0.2630(2) 0.85365(9) 0.0524(5) Uani d . 1
H H14 1.1166 0.2241 0.8191 0.063 Uiso calc R 1
C C20 1.0674(3) 0.20931(18) 0.90950(9) 0.0464(5) Uani d . 1
H H15 1.1044 0.1341 0.9123 0.056 Uiso calc R 1
C C21 1.0028(4) 0.5375(2) 0.78320(11) 0.0683(7) Uani d . 1
H H16 0.8809 0.556 0.7936 0.103 Uiso calc R 1
H H18 1.0263 0.5592 0.7411 0.103 Uiso calc R 1
H H17 1.0829 0.5775 0.8103 0.103 Uiso calc R 1
C C5 0.9671(2) 0.08919(15) 1.03068(8) 0.0387(4) Uani d . 1
H H1 1.0213 0.0509 1.0634 0.046 Uiso calc R 1
C C6 0.8596(3) 0.03019(16) 0.99402(9) 0.0389(4) Uani d . 1
H H2 0.8127 0.0667 0.9594 0.047 Uiso calc R 1
C C7 0.8095(2) -0.08803(15) 1.00403(9) 0.0377(4) Uani d . 1
C C12 0.7685(2) -0.15843(17) 0.95398(9) 0.0410(4) Uani d . 1
C C11 0.7335(3) -0.27192(18) 0.96408(10) 0.0488(5) Uani d . 1
H H5 0.7095 -0.3191 0.9306 0.059 Uiso calc R 1
C C10 0.7336(3) -0.31617(19) 1.02289(10) 0.0513(5) Uani d . 1
H H4 0.7096 -0.3928 1.029 0.062 Uiso calc R 1
C C9 0.7690(3) -0.24743(17) 1.07244(9) 0.0457(5) Uani d . 1
C C8 0.8060(3) -0.13418(16) 1.06302(9) 0.0405(4) Uani d . 1
H H3 0.8292 -0.0878 1.0969 0.049 Uiso calc R 1
C C14 0.7312(4) -0.3977(2) 1.14495(13) 0.0769(8) Uani d . 1
H H9 0.6168 -0.417 1.1274 0.115 Uiso calc R 1
H H10 0.7285 -0.4107 1.1888 0.115 Uiso calc R 1
H H11 0.8229 -0.444 1.1265 0.115 Uiso calc R 1
C C13 0.7538(4) -0.1809(2) 0.84486(10) 0.0700(7) Uani d . 1
H H6 0.8499 -0.2351 0.8453 0.105 Uiso calc R 1
H H8 0.7601 -0.1366 0.8076 0.105 Uiso calc R 1
H H7 0.6408 -0.22 0.8464 0.105 Uiso calc R 1

loop_
_atom_site_aniso_label
_atom_site_aniso_U_11
_atom_site_aniso_U_22
_atom_site_aniso_U_33
_atom_site_aniso_U_12
_atom_site_aniso_U_13
_atom_site_aniso_U_23
Cl1 0.0931(4) 0.0451(3) 0.0430(3) -0.0146(3) -0.0060(3) 0.0097(2)
O1 0.0788(10) 0.0458(8) 0.0399(8) -0.0042(8) -0.0075(7) -0.0032(7)
O2 0.0948(12) 0.0483(9) 0.0543(9) -0.0196(9) -0.0073(9) 0.0115(8)
O3 0.0908(12) 0.0609(10) 0.0382(8) -0.0053(9) 0.0001(8) 0.0115(6)
N1 0.1156(17) 0.0437(10) 0.0327(8) -0.0132(11) 0.0026(10) -0.0019(8)
N4 0.1018(15) 0.0389(10) 0.0358(9) -0.0097(10) 0.0073(9) -0.0053(8)
N3 0.0469(9) 0.0360(8) 0.0332(8) -0.0037(7) 0.0029(6) 0.0005(7)
N2 0.0639(11) 0.0311(8) 0.0324(8) -0.0045(8) -0.0005(7) 0.0007(7)
C1 0.0565(12) 0.0372(11) 0.0363(10) -0.0014(9) 0.0024(9) -0.0016(8)
C4 0.0366(9) 0.0337(9) 0.0353(9) 0.0004(8) 0.0011(8) -0.0028(7)
C15 0.0398(9) 0.0341(9) 0.0331(9) -0.0035(8) -0.0002(8) -0.0014(7)
C16 0.0496(11) 0.0399(10) 0.0361(9) 0.0009(9) 0.0007(8) -0.0046(8)
C17 0.0561(12) 0.0372(10) 0.0485(11) 0.0015(9) -0.0049(10) 0.0044(9)
C18 0.0546(12) 0.0480(11) 0.0356(10) -0.0075(10) -0.0006(9) 0.0051(9)
C19 0.0721(14) 0.0490(12) 0.0361(10) -0.0005(11) 0.0101(10) -0.0072(10)
C20 0.0623(12) 0.0347(10) 0.0421(11) 0.0024(9) 0.0028(9) -0.0054(8)
C21 0.0841(17) 0.0636(14) 0.0574(13) -0.0044(14) -0.0027(13) 0.0244(12)
C5 0.0468(10) 0.0334(9) 0.0359(9) 0.0022(8) -0.0014(8) 0.0017(7)
C6 0.0413(10) 0.0374(10) 0.0379(10) 0.0020(8) -0.0026(8) 0.0009(8)
C7 0.0378(9) 0.0321(9) 0.0432(10) 0.0013(8) -0.0033(8) -0.0023(8)
C12 0.0423(10) 0.0373(11) 0.0434(11) 0.0004(9) -0.0023(9) -0.0006(8)
C11 0.0543(11) 0.0390(11) 0.0531(12) -0.0044(10) -0.0081(10) -0.0088(10)
C10 0.0550(12) 0.0342(11) 0.0647(14) -0.0054(9) -0.0045(10) -0.0011(10)
C9 0.0500(11) 0.0371(11) 0.0499(11) -0.0044(9) -0.0037(9) 0.0057(9)
C8 0.0465(10) 0.0346(10) 0.0404(10) -0.0044(9) -0.0032(8) -0.0040(8)
C14 0.0967(19) 0.0516(15) 0.0825(18) -0.0175(14) -0.0158(16) 0.0251(14)
C13 0.1003(19) 0.0635(15) 0.0462(13) -0.0030(16) -0.0069(13) -0.0162(11)

loop_
_atom_type_symbol
_atom_type_description
_atom_type_scat_dispersion_real
_atom_type_scat_dispersion_imag
_atom_type_scat_source
C C 0.0033 0.0016 'International Tables Vol C Tables 4.2.6.8 and 6.1.1.4'
H H 0.0000 0.0000 'International Tables Vol C Tables 4.2.6.8 and 6.1.1.4'
N N 0.0061 0.0033 'International Tables Vol C Tables 4.2.6.8 and 6.1.1.4'
O O 0.0106 0.0060 'International Tables Vol C Tables 4.2.6.8 and 6.1.1.4'
Cl Cl 0.1484 0.1585 'International Tables Vol C Tables 4.2.6.8 and 6.1.1.4'

loop_
_geom_angle_atom_site_label_1
_geom_angle_atom_site_label_2
_geom_angle_atom_site_label_3
_geom_angle
C18 O3 C21 118.17(18)
C9 O2 C14 117.28(19)
C12 O1 C13 117.11(18)
C1 N1 H1A 120.0
C1 N1 H1B 120.0
H1A N1 H1B 120.0
C1 N4 H4B 120.0
C1 N4 H4A 120.0
H4B N4 H4A 120.0
C4 N3 N2 117.51(16)
C1 N2 N3 118.59(16)
C1 N2 H3A 120.7
N3 N2 H3A 120.7
N4 C1 N1 120.64(18)
N4 C1 N2 120.77(17)
N1 C1 N2 118.58(18)
N3 C4 C5 123.82(16)
N3 C4 C15 114.97(15)
C5 C4 C15 121.20(15)
C16 C15 C20 116.69(16)
C16 C15 C4 121.12(15)
C20 C15 C4 122.08(16)
C17 C16 C15 122.26(17)
C17 C16 H12 118.9
C15 C16 H12 118.9
C16 C17 C18 119.59(18)
C16 C17 H13 120.2
C18 C17 H13 120.2
O3 C18 C19 116.35(19)
O3 C18 C17 124.66(19)
C19 C18 C17 118.98(17)
C20 C19 C18 121.01(19)
C20 C19 H14 119.5
C18 C19 H14 119.5
C19 C20 C15 121.44(19)
C19 C20 H15 119.3
C15 C20 H15 119.3
O3 C21 H16 109.5
O3 C21 H18 109.5
H16 C21 H18 109.5
O3 C21 H17 109.5
H16 C21 H17 109.5
H18 C21 H17 109.5
C6 C5 C4 125.02(17)
C6 C5 H1 117.5
C4 C5 H1 117.5
C5 C6 C7 124.63(17)
C5 C6 H2 117.7
C7 C6 H2 117.7
C8 C7 C12 118.32(17)
C8 C7 C6 121.07(17)
C12 C7 C6 120.59(17)
O1 C12 C11 124.13(18)
O1 C12 C7 116.19(17)
C11 C12 C7 119.67(18)
C10 C11 C12 120.95(19)
C10 C11 H5 119.5
C12 C11 H5 119.5
C9 C10 C11 119.9(2)
C9 C10 H4 120.0
C11 C10 H4 120.0
C10 C9 O2 124.68(19)
C10 C9 C8 119.79(19)
O2 C9 C8 115.53(18)
C9 C8 C7 121.32(18)
C9 C8 H3 119.3
C7 C8 H3 119.3
O2 C14 H9 109.5
O2 C14 H10 109.5
H9 C14 H10 109.5
O2 C14 H11 109.5
H9 C14 H11 109.5
H10 C14 H11 109.5
O1 C13 H6 109.5
O1 C13 H8 109.5
H6 C13 H8 109.5
O1 C13 H7 109.5
H6 C13 H7 109.5
H8 C13 H7 109.5

loop_
_geom_bond_atom_site_label_1
_geom_bond_atom_site_label_2
_geom_bond_distance
O1 C12 1.366(2)
O1 C13 1.415(3)
O2 C9 1.378(2)
O2 C14 1.410(3)
O3 C18 1.355(2)
O3 C21 1.420(3)
N1 C1 1.314(2)
N1 H1A 0.86
N1 H1B 0.86
N4 C1 1.307(3)
N4 H4B 0.86
N4 H4A 0.86
N3 C4 1.286(2)
N3 N2 1.376(2)
N2 C1 1.318(2)
N2 H3A 0.86
C4 C5 1.461(3)
C4 C15 1.471(2)
C15 C16 1.381(3)
C15 C20 1.394(2)
C16 C17 1.379(3)
C16 H12 0.93
C17 C18 1.380(3)
C17 H13 0.93
C18 C19 1.374(3)
C19 C20 1.363(3)
C19 H14 0.93
C20 H15 0.93
C21 H16 0.96
C21 H18 0.96
C21 H17 0.96
C5 C6 1.323(3)
C5 H1 0.93
C6 C7 1.459(3)
C6 H2 0.93
C7 C8 1.385(3)
C7 C12 1.396(3)
C12 C11 1.380(3)
C11 C10 1.373(3)
C11 H5 0.93
C10 C9 1.368(3)
C10 H4 0.93
C9 C8 1.378(3)
C8 H3 0.93
C14 H9 0.96
C14 H10 0.96
C14 H11 0.96
C13 H6 0.96
C13 H8 0.96
C13 H7 0.96

loop_
_geom_torsion_atom_site_label_1
_geom_torsion_atom_site_label_2
_geom_torsion_atom_site_label_3
_geom_torsion_atom_site_label_4
_geom_torsion
C4 N3 N2 C1 -174.34(18)
N3 N2 C1 N4 -1.9(3)
N3 N2 C1 N1 178.21(18)
N2 N3 C4 C5 -2.1(3)
N2 N3 C4 C15 178.39(14)
N3 C4 C15 C16 -33.5(2)
C5 C4 C15 C16 146.95(19)
N3 C4 C15 C20 142.59(19)
C5 C4 C15 C20 -36.9(3)
C20 C15 C16 C17 1.0(3)
C4 C15 C16 C17 177.35(16)
C15 C16 C17 C18 -0.9(3)
C21 O3 C18 C19 -169.9(2)
C21 O3 C18 C17 10.0(4)
C16 C17 C18 O3 -179.94(19)
C16 C17 C18 C19 -0.1(3)
O3 C18 C19 C20 -179.36(19)
C17 C18 C19 C20 0.7(3)
C18 C19 C20 C15 -0.6(3)
C16 C15 C20 C19 -0.3(3)
C4 C15 C20 C19 -176.61(18)
N3 C4 C5 C6 150.69(19)
C15 C4 C5 C6 -29.8(3)
C4 C5 C6 C7 -175.03(18)
C5 C6 C7 C8 27.4(3)
C5 C6 C7 C12 -150.78(19)
C13 O1 C12 C11 -7.8(3)
C13 O1 C12 C7 171.12(19)
C8 C7 C12 O1 178.35(17)
C6 C7 C12 O1 -3.4(3)
C8 C7 C12 C11 -2.7(3)
C6 C7 C12 C11 175.53(19)
O1 C12 C11 C10 -179.37(19)
C7 C12 C11 C10 1.7(3)
C12 C11 C10 C9 -0.1(3)
C11 C10 C9 O2 178.5(2)
C11 C10 C9 C8 -0.6(3)
C14 O2 C9 C10 0.8(3)
C14 O2 C9 C8 180.0(2)
C10 C9 C8 C7 -0.4(3)
O2 C9 C8 C7 -179.63(18)
C12 C7 C8 C9 2.1(3)
C6 C7 C8 C9 -176.15(18)
